data_1544257
loop_
_publ_author_name
'Li, H.'
'Aquino, A. J. A.'
'Cordes, D. B.'
'Hase, W. L.'
'Krempner, C.'

_publ_section_title
;
 Electronic nature of zwitterionic alkali metal methanides, silanides and
 germanides - a combined experimental and computational approach.
;
_journal_issue 2
_journal_name_full 'Chemical science'
_journal_page_first 1316
_journal_page_last 1328
_journal_paper_doi 10.1039/c6sc02390h
_journal_volume 8
_journal_year 2017
_chemical_formula_moiety 'C16 H40 Na O6 Si3, C21 H19 Si'
_chemical_formula_sum 'C37 H59 Na O6 Si4'
_chemical_formula_weight 735.19
_chemical_name_systematic
; 
 ? 
;
_space_group_IT_number 15
_symmetry_cell_setting monoclinic
_symmetry_space_group_name_Hall '-C 2yc'
_symmetry_space_group_name_H-M 'C 1 2/c 1'
_atom_sites_solution_hydrogens geom
_atom_sites_solution_primary direct
_atom_sites_solution_secondary difmap
_audit_creation_method SHELXL-97
_audit_update_record
;
2014-05-01 deposited with the CCDC.
2016-10-07 downloaded from the CCDC.
;
_cell_angle_alpha 90.00
_cell_angle_beta 94.149(2)
_cell_angle_gamma 90.00
_cell_formula_units_Z 8
_cell_length_a 23.272(4)
_cell_length_b 9.7485(17)
_cell_length_c 37.173(6)
_cell_measurement_reflns_used 9932
_cell_measurement_temperature 150(2)
_cell_measurement_theta_max 27.63
_cell_measurement_theta_min 2.20
_cell_volume 8411(2)
_computing_cell_refinement 'Bruker SAINT'
_computing_data_collection 'Bruker APEX2'
_computing_data_reduction 'Bruker SAINT'
_computing_molecular_graphics 'Bruker SHELXTL'
_computing_publication_material 'Bruker SHELXTL'
_computing_structure_refinement 'SHELXL-97 (Sheldrick, 2008)'
_computing_structure_solution 'SHELXS-97 (Sheldrick, 2008)'
_diffrn_ambient_temperature 150(2)
_diffrn_measured_fraction_theta_full 1.000
_diffrn_measured_fraction_theta_max 0.992
_diffrn_measurement_device_type 'Bruker SMART APEX-II CCD'
_diffrn_measurement_method '\w scans'
_diffrn_radiation_monochromator graphite
_diffrn_radiation_source 'fine-focus sealed tube'
_diffrn_radiation_type MoK\a
_diffrn_radiation_wavelength 0.71073
_diffrn_reflns_av_R_equivalents 0.0613
_diffrn_reflns_av_sigmaI/netI 0.0520
_diffrn_reflns_limit_h_max 30
_diffrn_reflns_limit_h_min -30
_diffrn_reflns_limit_k_max 12
_diffrn_reflns_limit_k_min -12
_diffrn_reflns_limit_l_max 48
_diffrn_reflns_limit_l_min -48
_diffrn_reflns_number 49332
_diffrn_reflns_theta_full 25.00
_diffrn_reflns_theta_max 27.92
_diffrn_reflns_theta_min 1.10
_exptl_absorpt_coefficient_mu 0.191
_exptl_absorpt_correction_T_max 0.9867
_exptl_absorpt_correction_T_min 0.9325
_exptl_absorpt_correction_type multi-scan
_exptl_absorpt_process_details 'Bruker SADABS'
_exptl_crystal_colour orange
_exptl_crystal_density_diffrn 1.161
_exptl_crystal_density_method 'not measured'
_exptl_crystal_description prism
_exptl_crystal_F_000 3168
_exptl_crystal_size_max 0.37
_exptl_crystal_size_mid 0.21
_exptl_crystal_size_min 0.07
_refine_diff_density_max 0.687
_refine_diff_density_min -0.391
_refine_diff_density_rms 0.052
_refine_ls_extinction_method none
_refine_ls_goodness_of_fit_ref 1.035
_refine_ls_hydrogen_treatment constr
_refine_ls_matrix_type full
_refine_ls_number_parameters 444
_refine_ls_number_reflns 9999
_refine_ls_number_restraints 0
_refine_ls_restrained_S_all 1.035
_refine_ls_R_factor_all 0.0779
_refine_ls_R_factor_gt 0.0465
_refine_ls_shift/su_max 0.001
_refine_ls_shift/su_mean 0.000
_refine_ls_structure_factor_coef Fsqd
_refine_ls_weighting_details 'calc w=1/[\s^2^(Fo^2^)+(0.0480P)^2^+5.4140P] where P=(Fo^2^+2Fc^2^)/3'
_refine_ls_weighting_scheme calc
_refine_ls_wR_factor_gt 0.1045
_refine_ls_wR_factor_ref 0.1178
_reflns_number_gt 6898
_reflns_number_total 9999
_reflns_threshold_expression >2sigma(I)
_cod_data_source_file c6sc02390h2.cif
_cod_data_source_block Na-10
_cod_depositor_comments
;
The following automatic conversions were performed:

'_symmetry_cell_setting' value 'Monoclinic' changed to 'monoclinic'
according to
/usr/data/users/saulius/crontab/automatic-downloads/rss-feeds/RSC/lib/dictionaries/cif_core.dic
dictionary named 'cif_core.dic' version 2.4.2 from 2011-04-26.

Automatic conversion script
Id: cif_fix_values 4268 2015-11-12 08:31:59Z antanas 

 Adding full bibliography for 1544257--1544261.cif.

 Adding full bibliography for 1544257--1544261.cif.
;
_cod_original_cell_volume 8411(3)
_cod_original_sg_symbol_H-M 'C 2/c'
_cod_database_code 1544257

loop_
_symmetry_equiv_pos_as_xyz
'x, y, z'
'-x, y, -z+1/2'
'x+1/2, y+1/2, z'
'-x+1/2, y+1/2, -z+1/2'
'-x, -y, -z'
'x, -y, z-1/2'
'-x+1/2, -y+1/2, -z'
'x+1/2, -y+1/2, z-1/2'

loop_
_atom_site_label
_atom_site_type_symbol
_atom_site_fract_x
_atom_site_fract_y
_atom_site_fract_z
_atom_site_U_iso_or_equiv
_atom_site_adp_type
_atom_site_occupancy
_atom_site_symmetry_multiplicity
_atom_site_calc_flag
_atom_site_refinement_flags
Si1 Si 0.32805(2) 0.44469(6) 0.038523(15) 0.02672(13) Uani 1 1 d .
Si2 Si 0.46059(2) 0.43096(6) 0.061654(15) 0.02738(13) Uani 1 1 d .
Si3 Si 0.39075(2) 0.69827(6) 0.074424(15) 0.02731(13) Uani 1 1 d .
Si21 Si 0.65888(2) 0.42017(6) 0.153338(16) 0.02881(14) Uani 1 1 d .
Na1 Na 0.36452(3) 0.41898(8) 0.13231(2) 0.02978(19) Uani 1 1 d .
O1 O 0.30193(5) 0.44224(14) 0.07890(4) 0.0290(3) Uani 1 1 d .
O2 O 0.26994(6) 0.36978(17) 0.14694(4) 0.0393(4) Uani 1 1 d .
O3 O 0.43674(6) 0.34083(14) 0.09546(4) 0.0311(3) Uani 1 1 d .
O4 O 0.40013(7) 0.21031(16) 0.15601(4) 0.0458(4) Uani 1 1 d .
O5 O 0.40398(6) 0.63991(14) 0.11629(4) 0.0301(3) Uani 1 1 d .
O6 O 0.40259(7) 0.53306(17) 0.18539(4) 0.0418(4) Uani 1 1 d .
C1 C 0.33458(10) 0.2647(2) 0.02309(7) 0.0474(6) Uani 1 1 d .
H1A H 0.2963 0.2224 0.0206 0.071 Uiso 1 1 calc R
H1B H 0.3592 0.2132 0.0408 0.071 Uiso 1 1 calc R
H1C H 0.3516 0.2634 -0.0003 0.071 Uiso 1 1 calc R
C2 C 0.27736(9) 0.5341(2) 0.00532(6) 0.0375(5) Uani 1 1 d .
H2A H 0.2394 0.4904 0.0050 0.056 Uiso 1 1 calc R
H2B H 0.2919 0.5282 -0.0187 0.056 Uiso 1 1 calc R
H2C H 0.2741 0.6306 0.0122 0.056 Uiso 1 1 calc R
C3 C 0.24660(9) 0.3824(3) 0.08407(6) 0.0411(6) Uani 1 1 d .
H3A H 0.2490 0.2814 0.0820 0.049 Uiso 1 1 calc R
H3B H 0.2178 0.4159 0.0652 0.049 Uiso 1 1 calc R
C4 C 0.22822(9) 0.4201(3) 0.12021(6) 0.0423(6) Uani 1 1 d .
H4A H 0.2250 0.5210 0.1222 0.051 Uiso 1 1 calc R
H4B H 0.1901 0.3794 0.1238 0.051 Uiso 1 1 calc R
C5 C 0.24937(12) 0.3769(3) 0.18199(7) 0.0511(7) Uani 1 1 d .
H5A H 0.2160 0.3161 0.1832 0.077 Uiso 1 1 calc R
H5B H 0.2380 0.4714 0.1870 0.077 Uiso 1 1 calc R
H5C H 0.2799 0.3481 0.1999 0.077 Uiso 1 1 calc R
C6 C 0.52584(9) 0.5275(3) 0.07831(6) 0.0407(6) Uani 1 1 d .
H6A H 0.5160 0.5907 0.0974 0.061 Uiso 1 1 calc R
H6B H 0.5405 0.5798 0.0584 0.061 Uiso 1 1 calc R
H6C H 0.5554 0.4631 0.0879 0.061 Uiso 1 1 calc R
C7 C 0.48305(10) 0.3133(3) 0.02579(6) 0.0424(6) Uani 1 1 d .
H7A H 0.5159 0.2579 0.0353 0.064 Uiso 1 1 calc R
H7B H 0.4942 0.3673 0.0052 0.064 Uiso 1 1 calc R
H7C H 0.4509 0.2528 0.0180 0.064 Uiso 1 1 calc R
C8 C 0.47405(10) 0.2534(3) 0.11730(8) 0.0592(8) Uani 1 1 d .
H8A H 0.4970 0.3097 0.1352 0.071 Uiso 1 1 calc R
H8B H 0.5011 0.2072 0.1019 0.071 Uiso 1 1 calc R
C9 C 0.44270(13) 0.1513(3) 0.13583(9) 0.0683(9) Uani 1 1 d .
H9A H 0.4243 0.0866 0.1180 0.082 Uiso 1 1 calc R
H9B H 0.4699 0.0984 0.1522 0.082 Uiso 1 1 calc R
C10 C 0.36937(15) 0.1071(3) 0.17286(11) 0.0910(12) Uani 1 1 d .
H10A H 0.3960 0.0532 0.1888 0.137 Uiso 1 1 calc R
H10B H 0.3506 0.0469 0.1545 0.137 Uiso 1 1 calc R
H10C H 0.3401 0.1494 0.1870 0.137 Uiso 1 1 calc R
C11 C 0.44470(10) 0.8296(2) 0.06357(6) 0.0411(6) Uani 1 1 d .
H11A H 0.4836 0.7923 0.0685 0.062 Uiso 1 1 calc R
H11B H 0.4401 0.9113 0.0785 0.062 Uiso 1 1 calc R
H11C H 0.4389 0.8545 0.0380 0.062 Uiso 1 1 calc R
C12 C 0.31932(9) 0.7852(2) 0.07226(7) 0.0403(5) Uani 1 1 d .
H12A H 0.3206 0.8619 0.0893 0.060 Uiso 1 1 calc R
H12B H 0.2897 0.7196 0.0785 0.060 Uiso 1 1 calc R
H12C H 0.3100 0.8198 0.0478 0.060 Uiso 1 1 calc R
C13 C 0.40517(10) 0.7271(2) 0.14717(6) 0.0387(5) Uani 1 1 d .
H13A H 0.3654 0.7526 0.1522 0.046 Uiso 1 1 calc R
H13B H 0.4266 0.8122 0.1424 0.046 Uiso 1 1 calc R
C14 C 0.43362(10) 0.6547(3) 0.17912(6) 0.0421(6) Uani 1 1 d .
H14A H 0.4739 0.6319 0.1746 0.050 Uiso 1 1 calc R
H14B H 0.4342 0.7149 0.2006 0.050 Uiso 1 1 calc R
C15 C 0.42529(15) 0.4624(3) 0.21697(7) 0.0722(9) Uani 1 1 d .
H15A H 0.4249 0.5236 0.2379 0.108 Uiso 1 1 calc R
H15B H 0.4650 0.4337 0.2138 0.108 Uiso 1 1 calc R
H15C H 0.4016 0.3814 0.2209 0.108 Uiso 1 1 calc R
C16 C 0.39741(8) 0.5405(2) 0.04618(5) 0.0243(4) Uani 1 1 d .
H16A H 0.4062 0.5749 0.0218 0.029 Uiso 1 1 calc R
C21 C 0.63044(8) 0.2558(2) 0.13612(5) 0.0286(4) Uani 1 1 d .
C22 C 0.62757(8) 0.1983(2) 0.10058(6) 0.0278(4) Uani 1 1 d .
C23 C 0.64495(9) 0.2473(2) 0.06726(6) 0.0325(5) Uani 1 1 d .
H23A H 0.6627 0.3348 0.0662 0.039 Uiso 1 1 calc R
C24 C 0.63640(9) 0.1697(2) 0.03636(6) 0.0376(5) Uani 1 1 d .
H24A H 0.6481 0.2051 0.0142 0.045 Uiso 1 1 calc R
C25 C 0.61089(9) 0.0402(2) 0.03688(7) 0.0416(6) Uani 1 1 d .
H25A H 0.6054 -0.0117 0.0153 0.050 Uiso 1 1 calc R
C26 C 0.59372(9) -0.0122(2) 0.06878(7) 0.0374(5) Uani 1 1 d .
H26A H 0.5765 -0.1005 0.0692 0.045 Uiso 1 1 calc R
C27 C 0.60152(8) 0.0641(2) 0.10067(6) 0.0306(5) Uani 1 1 d .
C28 C 0.58833(8) 0.0362(2) 0.13683(6) 0.0307(5) Uani 1 1 d .
C29 C 0.56416(9) -0.0783(2) 0.15280(7) 0.0399(6) Uani 1 1 d .
H29A H 0.5539 -0.1570 0.1387 0.048 Uiso 1 1 calc R
C30 C 0.55540(10) -0.0762(3) 0.18889(7) 0.0459(6) Uani 1 1 d .
H30A H 0.5390 -0.1538 0.1997 0.055 Uiso 1 1 calc R
C31 C 0.57034(10) 0.0391(3) 0.20996(7) 0.0452(6) Uani 1 1 d .
H31A H 0.5630 0.0397 0.2348 0.054 Uiso 1 1 calc R
C32 C 0.59574(9) 0.1520(2) 0.19515(6) 0.0384(5) Uani 1 1 d .
H32A H 0.6065 0.2285 0.2100 0.046 Uiso 1 1 calc R
C33 C 0.60566(8) 0.1541(2) 0.15827(6) 0.0300(5) Uani 1 1 d .
C34 C 0.71969(9) 0.3923(2) 0.18898(6) 0.0300(5) Uani 1 1 d .
C35 C 0.75006(9) 0.2698(2) 0.19097(6) 0.0380(5) Uani 1 1 d .
H35A H 0.7383 0.1973 0.1750 0.046 Uiso 1 1 calc R
C36 C 0.79718(10) 0.2497(3) 0.21558(6) 0.0437(6) Uani 1 1 d .
H36A H 0.8168 0.1642 0.2165 0.052 Uiso 1 1 calc R
C37 C 0.81532(10) 0.3535(3) 0.23855(6) 0.0424(6) Uani 1 1 d .
H37A H 0.8478 0.3405 0.2552 0.051 Uiso 1 1 calc R
C38 C 0.78617(10) 0.4768(3) 0.23743(6) 0.0433(6) Uani 1 1 d .
H38A H 0.7986 0.5490 0.2533 0.052 Uiso 1 1 calc R
C39 C 0.73883(10) 0.4951(2) 0.21313(6) 0.0373(5) Uani 1 1 d .
H39A H 0.7188 0.5801 0.2129 0.045 Uiso 1 1 calc R
C40 C 0.60303(10) 0.5248(3) 0.17504(7) 0.0442(6) Uani 1 1 d .
H40A H 0.5858 0.4696 0.1935 0.066 Uiso 1 1 calc R
H40B H 0.5730 0.5528 0.1567 0.066 Uiso 1 1 calc R
H40C H 0.6212 0.6065 0.1862 0.066 Uiso 1 1 calc R
C41 C 0.68997(10) 0.5306(2) 0.11836(6) 0.0402(5) Uani 1 1 d .
H41A H 0.7197 0.4793 0.1067 0.060 Uiso 1 1 calc R
H41B H 0.7070 0.6130 0.1298 0.060 Uiso 1 1 calc R
H41C H 0.6594 0.5573 0.1002 0.060 Uiso 1 1 calc R

loop_
_atom_site_aniso_label
_atom_site_aniso_U_11
_atom_site_aniso_U_22
_atom_site_aniso_U_33
_atom_site_aniso_U_23
_atom_site_aniso_U_13
_atom_site_aniso_U_12
Si1 0.0215(3) 0.0284(3) 0.0296(3) -0.0014(2) -0.0021(2) -0.0006(2)
Si2 0.0193(3) 0.0346(3) 0.0285(3) 0.0025(2) 0.0034(2) 0.0041(2)
Si3 0.0250(3) 0.0265(3) 0.0302(3) -0.0001(2) 0.0003(2) -0.0003(2)
Si21 0.0291(3) 0.0252(3) 0.0319(3) -0.0004(2) 0.0006(2) -0.0002(2)
Na1 0.0261(4) 0.0330(4) 0.0303(4) 0.0023(3) 0.0030(3) 0.0029(3)
O1 0.0180(6) 0.0349(8) 0.0339(8) 0.0041(6) 0.0008(6) -0.0042(6)
O2 0.0292(8) 0.0536(10) 0.0364(9) 0.0056(7) 0.0102(7) 0.0040(7)
O3 0.0232(7) 0.0364(8) 0.0342(8) 0.0084(6) 0.0047(6) 0.0092(6)
O4 0.0459(10) 0.0393(9) 0.0552(11) 0.0159(8) 0.0232(8) 0.0086(8)
O5 0.0333(8) 0.0303(8) 0.0266(7) -0.0037(6) 0.0003(6) 0.0003(6)
O6 0.0475(9) 0.0465(10) 0.0303(9) 0.0020(7) -0.0044(7) 0.0014(8)
C1 0.0365(13) 0.0370(13) 0.0676(17) -0.0160(12) -0.0044(12) -0.0013(11)
C2 0.0275(11) 0.0467(14) 0.0370(13) 0.0037(10) -0.0060(9) -0.0035(10)
C3 0.0235(11) 0.0549(15) 0.0447(14) 0.0129(11) 0.0005(10) -0.0102(10)
C4 0.0252(11) 0.0483(14) 0.0543(15) 0.0156(12) 0.0096(10) 0.0089(10)
C5 0.0666(18) 0.0470(15) 0.0427(15) 0.0022(12) 0.0236(13) 0.0012(13)
C6 0.0219(10) 0.0532(15) 0.0464(14) 0.0060(11) -0.0017(10) -0.0009(10)
C7 0.0358(12) 0.0509(15) 0.0416(13) -0.0020(11) 0.0104(10) 0.0113(11)
C8 0.0324(13) 0.078(2) 0.0692(19) 0.0443(16) 0.0168(12) 0.0267(13)
C9 0.0609(18) 0.0666(19) 0.081(2) 0.0373(17) 0.0315(16) 0.0344(15)
C10 0.083(2) 0.0558(19) 0.141(3) 0.040(2) 0.052(2) 0.0082(18)
C11 0.0443(13) 0.0356(13) 0.0428(14) 0.0009(10) 0.0001(11) -0.0095(10)
C12 0.0380(13) 0.0348(12) 0.0476(14) -0.0020(10) -0.0003(11) 0.0091(10)
C13 0.0452(13) 0.0371(13) 0.0344(12) -0.0093(10) 0.0067(10) -0.0051(10)
C14 0.0389(13) 0.0533(15) 0.0334(13) -0.0095(11) -0.0018(10) -0.0065(11)
C15 0.098(2) 0.080(2) 0.0361(15) 0.0145(15) -0.0142(15) 0.0018(19)
C16 0.0202(9) 0.0292(10) 0.0236(10) 0.0006(8) 0.0019(8) 0.0008(8)
C21 0.0239(10) 0.0288(11) 0.0329(11) 0.0012(9) -0.0002(8) -0.0004(8)
C22 0.0174(9) 0.0279(10) 0.0379(12) -0.0012(9) -0.0004(8) 0.0036(8)
C23 0.0246(10) 0.0358(12) 0.0373(12) -0.0030(10) 0.0031(9) 0.0033(9)
C24 0.0313(11) 0.0456(14) 0.0357(12) -0.0054(10) 0.0012(9) 0.0080(10)
C25 0.0324(12) 0.0463(14) 0.0457(14) -0.0168(11) -0.0007(10) 0.0063(11)
C26 0.0236(10) 0.0309(12) 0.0566(15) -0.0116(11) -0.0046(10) 0.0025(9)
C27 0.0168(9) 0.0276(11) 0.0465(13) -0.0019(9) -0.0022(9) 0.0040(8)
C28 0.0182(9) 0.0257(10) 0.0475(13) 0.0037(9) -0.0033(9) 0.0025(8)
C29 0.0273(11) 0.0320(12) 0.0590(16) 0.0072(11) -0.0072(10) -0.0019(9)
C30 0.0322(12) 0.0411(14) 0.0631(17) 0.0213(12) -0.0064(11) -0.0086(10)
C31 0.0393(13) 0.0556(16) 0.0399(14) 0.0198(12) -0.0023(11) -0.0018(12)
C32 0.0339(12) 0.0398(13) 0.0406(13) 0.0067(10) -0.0042(10) -0.0002(10)
C33 0.0220(10) 0.0292(11) 0.0381(12) 0.0032(9) -0.0027(9) 0.0021(8)
C34 0.0283(10) 0.0311(11) 0.0309(11) 0.0002(9) 0.0035(9) -0.0051(9)
C35 0.0361(12) 0.0369(13) 0.0405(13) -0.0050(10) -0.0018(10) 0.0002(10)
C36 0.0329(12) 0.0510(15) 0.0466(14) 0.0021(12) -0.0009(11) 0.0072(11)
C37 0.0306(12) 0.0656(17) 0.0304(12) 0.0063(11) -0.0006(9) -0.0076(12)
C38 0.0465(14) 0.0523(15) 0.0306(12) -0.0035(11) -0.0010(10) -0.0180(12)
C39 0.0428(13) 0.0342(12) 0.0348(12) -0.0013(10) 0.0017(10) -0.0067(10)
C40 0.0432(14) 0.0436(14) 0.0455(14) -0.0064(11) 0.0010(11) 0.0097(11)
C41 0.0458(14) 0.0347(12) 0.0394(13) 0.0027(10) -0.0011(11) -0.0078(11)

loop_
_atom_type_symbol
_atom_type_description
_atom_type_scat_dispersion_real
_atom_type_scat_dispersion_imag
_atom_type_scat_source
C C 0.0033 0.0016 'International Tables Vol C Tables 4.2.6.8 and 6.1.1.4'
H H 0.0000 0.0000 'International Tables Vol C Tables 4.2.6.8 and 6.1.1.4'
O O 0.0106 0.0060 'International Tables Vol C Tables 4.2.6.8 and 6.1.1.4'
Na Na 0.0362 0.0249 'International Tables Vol C Tables 4.2.6.8 and 6.1.1.4'
Si Si 0.0817 0.0704 'International Tables Vol C Tables 4.2.6.8 and 6.1.1.4'

loop_
_geom_angle_atom_site_label_1
_geom_angle_atom_site_label_2
_geom_angle_atom_site_label_3
_geom_angle
O1 Si1 C1 108.02(10)
O1 Si1 C2 110.52(9)
C1 Si1 C2 107.44(11)
O1 Si1 C16 103.78(8)
C1 Si1 C16 115.50(10)
C2 Si1 C16 111.49(10)
O3 Si2 C6 109.05(9)
O3 Si2 C7 110.01(10)
C6 Si2 C7 106.63(11)
O3 Si2 C16 103.65(8)
C6 Si2 C16 114.75(10)
C7 Si2 C16 112.70(10)
O5 Si3 C11 110.88(9)
O5 Si3 C12 107.46(9)
C11 Si3 C12 106.99(11)
O5 Si3 C16 103.05(8)
C11 Si3 C16 111.05(10)
C12 Si3 C16 117.31(10)
C21 Si21 C41 114.10(10)
C21 Si21 C40 112.40(10)
C41 Si21 C40 107.45(11)
C21 Si21 C34 110.69(9)
C41 Si21 C34 105.21(10)
C40 Si21 C34 106.47(10)
O4 Na1 O2 92.72(6)
O4 Na1 O3 72.06(5)
O2 Na1 O3 141.44(6)
O4 Na1 O6 89.63(6)
O2 Na1 O6 101.65(6)
O3 Na1 O6 113.12(6)
O4 Na1 O1 124.96(6)
O2 Na1 O1 71.76(5)
O3 Na1 O1 88.01(5)
O6 Na1 O1 144.45(6)
O4 Na1 O5 136.97(6)
O2 Na1 O5 127.79(6)
O3 Na1 O5 81.20(5)
O6 Na1 O5 70.41(5)
O1 Na1 O5 86.02(5)
O4 Na1 C8 48.94(6)
O2 Na1 C8 136.86(7)
O3 Na1 C8 26.13(6)
O6 Na1 C8 97.52(8)
O1 Na1 C8 111.09(7)
O5 Na1 C8 95.00(7)
C3 O1 Si1 121.10(13)
C3 O1 Na1 110.39(12)
Si1 O1 Na1 120.82(7)
C5 O2 C4 111.38(18)
C5 O2 Na1 125.73(15)
C4 O2 Na1 111.72(12)
C8 O3 Si2 121.56(13)
C8 O3 Na1 106.91(13)
Si2 O3 Na1 123.84(8)
C10 O4 C9 110.2(2)
C10 O4 Na1 127.59(17)
C9 O4 Na1 113.44(14)
C13 O5 Si3 122.70(13)
C13 O5 Na1 108.41(12)
Si3 O5 Na1 118.95(7)
C14 O6 C15 112.1(2)
C14 O6 Na1 114.73(13)
C15 O6 Na1 123.31(16)
Si1 C1 H1A 109.5
Si1 C1 H1B 109.5
H1A C1 H1B 109.5
Si1 C1 H1C 109.5
H1A C1 H1C 109.5
H1B C1 H1C 109.5
Si1 C2 H2A 109.5
Si1 C2 H2B 109.5
H2A C2 H2B 109.5
Si1 C2 H2C 109.5
H2A C2 H2C 109.5
H2B C2 H2C 109.5
O1 C3 C4 109.87(19)
O1 C3 H3A 109.7
C4 C3 H3A 109.7
O1 C3 H3B 109.7
C4 C3 H3B 109.7
H3A C3 H3B 108.2
O2 C4 C3 108.61(18)
O2 C4 H4A 110.0
C3 C4 H4A 110.0
O2 C4 H4B 110.0
C3 C4 H4B 110.0
H4A C4 H4B 108.3
O2 C5 H5A 109.5
O2 C5 H5B 109.5
H5A C5 H5B 109.5
O2 C5 H5C 109.5
H5A C5 H5C 109.5
H5B C5 H5C 109.5
Si2 C6 H6A 109.5
Si2 C6 H6B 109.5
H6A C6 H6B 109.5
Si2 C6 H6C 109.5
H6A C6 H6C 109.5
H6B C6 H6C 109.5
Si2 C7 H7A 109.5
Si2 C7 H7B 109.5
H7A C7 H7B 109.5
Si2 C7 H7C 109.5
H7A C7 H7C 109.5
H7B C7 H7C 109.5
O3 C8 C9 112.1(2)
O3 C8 Na1 46.97(10)
C9 C8 Na1 79.76(14)
O3 C8 H8A 109.2
C9 C8 H8A 109.2
Na1 C8 H8A 90.0
O3 C8 H8B 109.2
C9 C8 H8B 109.2
Na1 C8 H8B 155.0
H8A C8 H8B 107.9
O4 C9 C8 111.9(2)
O4 C9 H9A 109.2
C8 C9 H9A 109.2
O4 C9 H9B 109.2
C8 C9 H9B 109.2
H9A C9 H9B 107.9
O4 C10 H10A 109.5
O4 C10 H10B 109.5
H10A C10 H10B 109.5
O4 C10 H10C 109.5
H10A C10 H10C 109.5
H10B C10 H10C 109.5
Si3 C11 H11A 109.5
Si3 C11 H11B 109.5
H11A C11 H11B 109.5
Si3 C11 H11C 109.5
H11A C11 H11C 109.5
H11B C11 H11C 109.5
Si3 C12 H12A 109.5
Si3 C12 H12B 109.5
H12A C12 H12B 109.5
Si3 C12 H12C 109.5
H12A C12 H12C 109.5
H12B C12 H12C 109.5
O5 C13 C14 109.90(18)
O5 C13 H13A 109.7
C14 C13 H13A 109.7
O5 C13 H13B 109.7
C14 C13 H13B 109.7
H13A C13 H13B 108.2
O6 C14 C13 108.90(18)
O6 C14 H14A 109.9
C13 C14 H14A 109.9
O6 C14 H14B 109.9
C13 C14 H14B 109.9
H14A C14 H14B 108.3
O6 C15 H15A 109.5
O6 C15 H15B 109.5
H15A C15 H15B 109.5
O6 C15 H15C 109.5
H15A C15 H15C 109.5
H15B C15 H15C 109.5
Si1 C16 Si2 114.34(10)
Si1 C16 Si3 112.94(10)
Si2 C16 Si3 112.98(10)
Si1 C16 H16A 105.2
Si2 C16 H16A 105.2
Si3 C16 H16A 105.2
C22 C21 C33 105.38(18)
C22 C21 Si21 131.02(16)
C33 C21 Si21 123.60(16)
C23 C22 C21 132.73(19)
C23 C22 C27 117.13(19)
C21 C22 C27 110.14(18)
C24 C23 C22 120.8(2)
C24 C23 H23A 119.6
C22 C23 H23A 119.6
C23 C24 C25 121.4(2)
C23 C24 H24A 119.3
C25 C24 H24A 119.3
C26 C25 C24 119.8(2)
C26 C25 H25A 120.1
C24 C25 H25A 120.1
C25 C26 C27 120.3(2)
C25 C26 H26A 119.9
C27 C26 H26A 119.9
C26 C27 C28 132.3(2)
C26 C27 C22 120.6(2)
C28 C27 C22 107.12(18)
C29 C28 C27 132.2(2)
C29 C28 C33 120.4(2)
C27 C28 C33 107.38(18)
C30 C29 C28 119.7(2)
C30 C29 H29A 120.2
C28 C29 H29A 120.2
C29 C30 C31 120.8(2)
C29 C30 H30A 119.6
C31 C30 H30A 119.6
C32 C31 C30 120.8(2)
C32 C31 H31A 119.6
C30 C31 H31A 119.6
C31 C32 C33 120.3(2)
C31 C32 H32A 119.8
C33 C32 H32A 119.8
C32 C33 C21 132.1(2)
C32 C33 C28 117.94(19)
C21 C33 C28 109.97(19)
C35 C34 C39 116.5(2)
C35 C34 Si21 120.98(16)
C39 C34 Si21 122.44(17)
C34 C35 C36 122.1(2)
C34 C35 H35A 119.0
C36 C35 H35A 119.0
C37 C36 C35 119.9(2)
C37 C36 H36A 120.0
C35 C36 H36A 120.0
C36 C37 C38 119.7(2)
C36 C37 H37A 120.1
C38 C37 H37A 120.1
C37 C38 C39 119.9(2)
C37 C38 H38A 120.0
C39 C38 H38A 120.0
C38 C39 C34 121.9(2)
C38 C39 H39A 119.0
C34 C39 H39A 119.0
Si21 C40 H40A 109.5
Si21 C40 H40B 109.5
H40A C40 H40B 109.5
Si21 C40 H40C 109.5
H40A C40 H40C 109.5
H40B C40 H40C 109.5
Si21 C41 H41A 109.5
Si21 C41 H41B 109.5
H41A C41 H41B 109.5
Si21 C41 H41C 109.5
H41A C41 H41C 109.5
H41B C41 H41C 109.5

loop_
_geom_bond_atom_site_label_1
_geom_bond_atom_site_label_2
_geom_bond_distance
Si1 O1 1.6596(15)
Si1 C1 1.856(2)
Si1 C2 1.861(2)
Si1 C16 1.8686(19)
Si2 O3 1.6613(15)
Si2 C6 1.855(2)
Si2 C7 1.862(2)
Si2 C16 1.8735(19)
Si3 O5 1.6645(15)
Si3 C11 1.858(2)
Si3 C12 1.862(2)
Si3 C16 1.875(2)
Si21 C21 1.832(2)
Si21 C41 1.874(2)
Si21 C40 1.879(2)
Si21 C34 1.887(2)
Na1 O4 2.3442(17)
Na1 O2 2.3547(16)
Na1 O3 2.3696(15)
Na1 O6 2.3795(17)
Na1 O1 2.3869(15)
Na1 O5 2.4322(16)
Na1 C8 3.102(3)
O1 C3 1.439(2)
O2 C5 1.422(3)
O2 C4 1.425(3)
O3 C8 1.427(2)
O4 C10 1.408(3)
O4 C9 1.408(3)
O5 C13 1.427(2)
O6 C14 1.417(3)
O6 C15 1.429(3)
C1 H1A 0.9800
C1 H1B 0.9800
C1 H1C 0.9800
C2 H2A 0.9800
C2 H2B 0.9800
C2 H2C 0.9800
C3 C4 1.485(3)
C3 H3A 0.9900
C3 H3B 0.9900
C4 H4A 0.9900
C4 H4B 0.9900
C5 H5A 0.9800
C5 H5B 0.9800
C5 H5C 0.9800
C6 H6A 0.9800
C6 H6B 0.9800
C6 H6C 0.9800
C7 H7A 0.9800
C7 H7B 0.9800
C7 H7C 0.9800
C8 C9 1.439(4)
C8 H8A 0.9900
C8 H8B 0.9900
C9 H9A 0.9900
C9 H9B 0.9900
C10 H10A 0.9800
C10 H10B 0.9800
C10 H10C 0.9800
C11 H11A 0.9800
C11 H11B 0.9800
C11 H11C 0.9800
C12 H12A 0.9800
C12 H12B 0.9800
C12 H12C 0.9800
C13 C14 1.494(3)
C13 H13A 0.9900
C13 H13B 0.9900
C14 H14A 0.9900
C14 H14B 0.9900
C15 H15A 0.9800
C15 H15B 0.9800
C15 H15C 0.9800
C16 H16A 1.0000
C21 C22 1.432(3)
C21 C33 1.436(3)
C22 C23 1.414(3)
C22 C27 1.442(3)
C23 C24 1.378(3)
C23 H23A 0.9500
C24 C25 1.396(3)
C24 H24A 0.9500
C25 C26 1.377(3)
C25 H25A 0.9500
C26 C27 1.400(3)
C26 H26A 0.9500
C27 C28 1.426(3)
C28 C29 1.401(3)
C28 C33 1.440(3)
C29 C30 1.371(3)
C29 H29A 0.9500
C30 C31 1.399(4)
C30 H30A 0.9500
C31 C32 1.383(3)
C31 H31A 0.9500
C32 C33 1.407(3)
C32 H32A 0.9500
C34 C35 1.387(3)
C34 C39 1.397(3)
C35 C36 1.390(3)
C35 H35A 0.9500
C36 C37 1.370(3)
C36 H36A 0.9500
C37 C38 1.379(4)
C37 H37A 0.9500
C38 C39 1.385(3)
C38 H38A 0.9500
C39 H39A 0.9500
C40 H40A 0.9800
C40 H40B 0.9800
C40 H40C 0.9800
C41 H41A 0.9800
C41 H41B 0.9800
C41 H41C 0.9800

loop_
_geom_torsion_atom_site_label_1
_geom_torsion_atom_site_label_2
_geom_torsion_atom_site_label_3
_geom_torsion_atom_site_label_4
_geom_torsion
C1 Si1 O1 C3 -59.97(18)
C2 Si1 O1 C3 57.31(18)
C16 Si1 O1 C3 176.94(16)
C1 Si1 O1 Na1 86.50(11)
C2 Si1 O1 Na1 -156.22(10)
C16 Si1 O1 Na1 -36.59(10)
O4 Na1 O1 C3 66.53(15)
O2 Na1 O1 C3 -13.71(14)
O3 Na1 O1 C3 132.94(14)
O6 Na1 O1 C3 -98.22(16)
O5 Na1 O1 C3 -145.75(14)
C8 Na1 O1 C3 120.42(14)
O4 Na1 O1 Si1 -83.17(10)
O2 Na1 O1 Si1 -163.41(10)
O3 Na1 O1 Si1 -16.76(9)
O6 Na1 O1 Si1 112.08(11)
O5 Na1 O1 Si1 64.55(9)
C8 Na1 O1 Si1 -29.28(11)
O4 Na1 O2 C5 75.97(18)
O3 Na1 O2 C5 140.18(17)
O6 Na1 O2 C5 -14.22(18)
O1 Na1 O2 C5 -157.99(18)
O5 Na1 O2 C5 -88.36(18)
C8 Na1 O2 C5 100.33(19)
O4 Na1 O2 C4 -143.68(15)
O3 Na1 O2 C4 -79.48(17)
O6 Na1 O2 C4 126.13(15)
O1 Na1 O2 C4 -17.65(14)
O5 Na1 O2 C4 51.99(17)
C8 Na1 O2 C4 -119.32(16)
C6 Si2 O3 C8 -51.0(2)
C7 Si2 O3 C8 65.6(2)
C16 Si2 O3 C8 -173.64(19)
C6 Si2 O3 Na1 94.38(11)
C7 Si2 O3 Na1 -149.01(10)
C16 Si2 O3 Na1 -28.28(11)
O4 Na1 O3 C8 -24.80(16)
O2 Na1 O3 C8 -95.76(18)
O6 Na1 O3 C8 56.83(17)
O1 Na1 O3 C8 -152.67(16)
O5 Na1 O3 C8 121.05(16)
O4 Na1 O3 Si2 -174.39(11)
O2 Na1 O3 Si2 114.65(11)
O6 Na1 O3 Si2 -92.75(10)
O1 Na1 O3 Si2 57.75(10)
O5 Na1 O3 Si2 -28.53(9)
C8 Na1 O3 Si2 -149.6(2)
O2 Na1 O4 C10 -1.5(3)
O3 Na1 O4 C10 -145.3(3)
O6 Na1 O4 C10 100.2(3)
O1 Na1 O4 C10 -71.0(3)
O5 Na1 O4 C10 160.3(2)
C8 Na1 O4 C10 -159.5(3)
O2 Na1 O4 C9 142.4(2)
O3 Na1 O4 C9 -1.43(19)
O6 Na1 O4 C9 -115.9(2)
O1 Na1 O4 C9 72.9(2)
O5 Na1 O4 C9 -55.8(2)
C8 Na1 O4 C9 -15.6(2)
C11 Si3 O5 C13 59.25(18)
C12 Si3 O5 C13 -57.35(18)
C16 Si3 O5 C13 178.13(15)
C11 Si3 O5 Na1 -159.12(10)
C12 Si3 O5 Na1 84.28(11)
C16 Si3 O5 Na1 -40.25(10)
O4 Na1 O5 C13 -89.79(15)
O2 Na1 O5 C13 66.92(14)
O3 Na1 O5 C13 -141.29(13)
O6 Na1 O5 C13 -22.81(13)
O1 Na1 O5 C13 130.11(13)
C8 Na1 O5 C13 -119.04(13)
O4 Na1 O5 Si3 123.62(10)
O2 Na1 O5 Si3 -79.68(10)
O3 Na1 O5 Si3 72.12(8)
O6 Na1 O5 Si3 -169.41(10)
O1 Na1 O5 Si3 -16.48(8)
C8 Na1 O5 Si3 94.37(10)
O4 Na1 O6 C14 133.09(15)
O2 Na1 O6 C14 -134.21(15)
O3 Na1 O6 C14 62.82(15)
O1 Na1 O6 C14 -59.35(19)
O5 Na1 O6 C14 -8.00(14)
C8 Na1 O6 C14 84.65(15)
O4 Na1 O6 C15 -9.9(2)
O2 Na1 O6 C15 82.8(2)
O3 Na1 O6 C15 -80.2(2)
O1 Na1 O6 C15 157.7(2)
O5 Na1 O6 C15 -151.0(2)
C8 Na1 O6 C15 -58.3(2)
Si1 O1 C3 C4 -167.82(14)
Na1 O1 C3 C4 42.6(2)
C5 O2 C4 C3 -167.83(19)
Na1 O2 C4 C3 46.0(2)
O1 C3 C4 O2 -59.9(2)
Si2 O3 C8 C9 -159.5(2)
Na1 O3 C8 C9 50.0(3)
Si2 O3 C8 Na1 150.43(19)
O4 Na1 C8 O3 148.0(2)
O2 Na1 C8 O3 114.92(14)
O6 Na1 C8 O3 -129.05(15)
O1 Na1 C8 O3 29.46(16)
O5 Na1 C8 O3 -58.19(15)
O4 Na1 C8 C9 14.21(17)
O2 Na1 C8 C9 -18.9(2)
O3 Na1 C8 C9 -133.8(3)
O6 Na1 C8 C9 97.1(2)
O1 Na1 C8 C9 -104.37(19)
O5 Na1 C8 C9 167.97(19)
C10 O4 C9 C8 178.3(3)
Na1 O4 C9 C8 28.1(3)
O3 C8 C9 O4 -54.1(4)
Na1 C8 C9 O4 -19.4(2)
Si3 O5 C13 C14 -164.35(14)
Na1 O5 C13 C14 50.58(19)
C15 O6 C14 C13 -176.4(2)
Na1 O6 C14 C13 36.4(2)
O5 C13 C14 O6 -59.1(2)
O1 Si1 C16 Si2 86.54(11)
C1 Si1 C16 Si2 -31.49(16)
C2 Si1 C16 Si2 -154.49(11)
O1 Si1 C16 Si3 -44.51(12)
C1 Si1 C16 Si3 -162.54(12)
C2 Si1 C16 Si3 74.46(13)
O3 Si2 C16 Si1 -49.21(12)
C6 Si2 C16 Si1 -168.01(11)
C7 Si2 C16 Si1 69.69(14)
O3 Si2 C16 Si3 81.82(11)
C6 Si2 C16 Si3 -36.98(14)
C7 Si2 C16 Si3 -159.28(11)
O5 Si3 C16 Si1 88.92(11)
C11 Si3 C16 Si1 -152.32(11)
C12 Si3 C16 Si1 -28.89(15)
O5 Si3 C16 Si2 -42.81(11)
C11 Si3 C16 Si2 75.95(13)
C12 Si3 C16 Si2 -160.61(11)
C41 Si21 C21 C22 -0.6(2)
C40 Si21 C21 C22 122.10(19)
C34 Si21 C21 C22 -118.99(19)
C41 Si21 C21 C33 178.76(16)
C40 Si21 C21 C33 -58.6(2)
C34 Si21 C21 C33 60.34(19)
C33 C21 C22 C23 -179.8(2)
Si21 C21 C22 C23 -0.4(3)
C33 C21 C22 C27 0.1(2)
Si21 C21 C22 C27 179.51(15)
C21 C22 C23 C24 -179.3(2)
C27 C22 C23 C24 0.8(3)
C22 C23 C24 C25 -0.6(3)
C23 C24 C25 C26 0.0(3)
C24 C25 C26 C27 0.3(3)
C25 C26 C27 C28 -179.8(2)
C25 C26 C27 C22 0.0(3)
C23 C22 C27 C26 -0.5(3)
C21 C22 C27 C26 179.57(17)
C23 C22 C27 C28 179.34(17)
C21 C22 C27 C28 -0.6(2)
C26 C27 C28 C29 1.5(4)
C22 C27 C28 C29 -178.3(2)
C26 C27 C28 C33 -179.4(2)
C22 C27 C28 C33 0.8(2)
C27 C28 C29 C30 -179.0(2)
C33 C28 C29 C30 2.0(3)
C28 C29 C30 C31 0.0(3)
C29 C30 C31 C32 -1.8(4)
C30 C31 C32 C33 1.6(3)
C31 C32 C33 C21 179.6(2)
C31 C32 C33 C28 0.3(3)
C22 C21 C33 C32 -178.9(2)
Si21 C21 C33 C32 1.6(3)
C22 C21 C33 C28 0.4(2)
Si21 C21 C33 C28 -179.05(14)
C29 C28 C33 C32 -2.1(3)
C27 C28 C33 C32 178.65(18)
C29 C28 C33 C21 178.46(18)
C27 C28 C33 C21 -0.8(2)
C21 Si21 C34 C35 21.4(2)
C41 Si21 C34 C35 -102.28(19)
C40 Si21 C34 C35 143.86(18)
C21 Si21 C34 C39 -162.55(17)
C41 Si21 C34 C39 73.7(2)
C40 Si21 C34 C39 -40.1(2)
C39 C34 C35 C36 -0.1(3)
Si21 C34 C35 C36 176.12(18)
C34 C35 C36 C37 -0.8(4)
C35 C36 C37 C38 0.9(4)
C36 C37 C38 C39 0.0(3)
C37 C38 C39 C34 -0.9(3)
C35 C34 C39 C38 1.0(3)
Si21 C34 C39 C38 -175.20(17)
